data_1512175
loop_
_publ_author_name
'Feng, Xing'
'Iwanaga, Fumitaka'
'Hu, Jian-Yong'
'Tomiyasu, Hirotsugu'
'Nakano, Masahiro'
'Redshaw, Carl'
'Elsegood, Mark R. J.'
'Yamato, Takehiko'

_publ_section_title
;
 An Efficient Approach to the Synthesis of Novel Pyrene-Fused Azaacenes
;
_journal_issue 14
_journal_name_full 'Organic Letters'
_journal_page_first 3594
_journal_paper_doi 10.1021/ol401438a
_journal_volume 15
_journal_year 2013
_chemical_formula_moiety 'C46 H30 N4 O2, 2(C H2 Cl2)'
_chemical_formula_sum 'C48 H34 Cl4 N4 O2'
_chemical_formula_weight 840.59
_space_group_IT_number 14
_symmetry_cell_setting monoclinic
_symmetry_space_group_name_Hall '-P 2ybc'
_symmetry_space_group_name_H-M 'P 1 21/c 1'
_atom_sites_solution_hydrogens geom
_atom_sites_solution_primary direct
_atom_sites_solution_secondary difmap
_audit_creation_method SHELXL-97
_cell_angle_alpha 90.00
_cell_angle_beta 106.2962(7)
_cell_angle_gamma 90.00
_cell_formula_units_Z 4
_cell_length_a 11.5480(6)
_cell_length_b 18.7363(9)
_cell_length_c 18.7916(9)
_cell_measurement_reflns_used 16566
_cell_measurement_temperature 150(2)
_cell_measurement_theta_max 30.54
_cell_measurement_theta_min 2.45
_cell_volume 3902.5(3)
_computing_cell_refinement 'Bruker SAINT'
_computing_data_collection 'Bruker APEX 2'
_computing_data_reduction 'Bruker SAINT'
_computing_molecular_graphics 'Bruker SHELXTL'
_computing_publication_material 'Bruker SHELXTL and local programs'
_computing_structure_refinement 'SHELXL-97 (Sheldrick, 2008)'
_computing_structure_solution 'SHELXS-97 (Sheldrick, 2008)'
_diffrn_ambient_temperature 150(2)
_diffrn_measured_fraction_theta_full 0.999
_diffrn_measured_fraction_theta_max 0.987
_diffrn_measurement_device_type 'Bruker APEX 2 CCD diffractometer'
_diffrn_measurement_method '\w rotation with narrow frames'
_diffrn_radiation_monochromator graphite
_diffrn_radiation_source 'fine-focus sealed tube'
_diffrn_radiation_type MoK\a
_diffrn_radiation_wavelength 0.71073
_diffrn_reflns_av_R_equivalents 0.0249
_diffrn_reflns_av_sigmaI/netI 0.0236
_diffrn_reflns_limit_h_max 16
_diffrn_reflns_limit_h_min -16
_diffrn_reflns_limit_k_max 26
_diffrn_reflns_limit_k_min -26
_diffrn_reflns_limit_l_max 26
_diffrn_reflns_limit_l_min -26
_diffrn_reflns_number 44734
_diffrn_reflns_theta_full 29.00
_diffrn_reflns_theta_max 30.59
_diffrn_reflns_theta_min 1.57
_diffrn_standards_decay_% 0
_diffrn_standards_number 0
_exptl_absorpt_coefficient_mu 0.351
_exptl_absorpt_correction_T_max 0.902
_exptl_absorpt_correction_T_min 0.799
_exptl_absorpt_correction_type multi-scan
_exptl_absorpt_process_details 'SADABS v2008/1, Sheldrick, G.M., (2008)'
_exptl_crystal_colour yellow
_exptl_crystal_density_diffrn 1.431
_exptl_crystal_density_method 'not measured'
_exptl_crystal_description block
_exptl_crystal_F_000 1736
_exptl_crystal_size_max 0.67
_exptl_crystal_size_mid 0.52
_exptl_crystal_size_min 0.30
_refine_diff_density_max 0.605
_refine_diff_density_min -0.623
_refine_diff_density_rms 0.075
_refine_ls_extinction_method none
_refine_ls_goodness_of_fit_ref 1.039
_refine_ls_hydrogen_treatment constr
_refine_ls_matrix_type full
_refine_ls_number_parameters 526
_refine_ls_number_reflns 11841
_refine_ls_number_restraints 0
_refine_ls_restrained_S_all 1.039
_refine_ls_R_factor_all 0.0599
_refine_ls_R_factor_gt 0.0479
_refine_ls_shift/su_max 0.001
_refine_ls_shift/su_mean 0.000
_refine_ls_structure_factor_coef Fsqd
_refine_ls_weighting_details 'calc w=1/[\s^2^(Fo^2^)+(0.0744P)^2^+2.5754P] where P=(Fo^2^+2Fc^2^)/3'
_refine_ls_weighting_scheme calc
_refine_ls_wR_factor_gt 0.1354
_refine_ls_wR_factor_ref 0.1447
_reflns_number_gt 9567
_reflns_number_total 11841
_reflns_threshold_expression I>2\s(I)
_cod_data_source_file ol401438a_si_001.cif
_cod_data_source_block ty17
_cod_depositor_comments
;
The following automatic conversions were performed:

data name '_iucr_refine_instruction_details' was replaced with
'_iucr_refine_instructions_details' as specified in the replacement
file 'data/replacement-values/replacement_tags.lst'.

Automatic conversion script
Id: cif_correct_tags 9268 2022-04-12 08:56:07Z antanas 
;
_cod_original_sg_symbol_H-M P2(1)/c
_cod_database_code 1512175

loop_
_symmetry_equiv_pos_as_xyz
'x, y, z'
'-x, y+1/2, -z+1/2'
'-x, -y, -z'
'x, -y-1/2, z-1/2'

loop_
_atom_site_label
_atom_site_type_symbol
_atom_site_fract_x
_atom_site_fract_y
_atom_site_fract_z
_atom_site_U_iso_or_equiv
_atom_site_adp_type
_atom_site_occupancy
_atom_site_symmetry_multiplicity
_atom_site_calc_flag
_atom_site_refinement_flags
C1 C 0.33465(12) 0.50797(7) 0.40896(8) 0.0141(2) Uani 1 1 d .
C2 C 0.36470(12) 0.44863(7) 0.46105(7) 0.0143(2) Uani 1 1 d .
C3 C 0.44025(12) 0.39283(7) 0.45068(8) 0.0151(2) Uani 1 1 d .
C4 C 0.45550(13) 0.33116(7) 0.49440(8) 0.0172(3) Uani 1 1 d .
H4 H 0.5060 0.2940 0.4858 0.021 Uiso 1 1 calc R
C5 C 0.39883(13) 0.32285(7) 0.54989(8) 0.0166(3) Uani 1 1 d .
C6 C 0.33122(13) 0.38037(8) 0.56393(8) 0.0175(3) Uani 1 1 d .
H6 H 0.2969 0.3774 0.6042 0.021 Uiso 1 1 calc R
C7 C 0.31272(12) 0.44210(7) 0.52027(8) 0.0148(2) Uani 1 1 d .
C8 C 0.22880(12) 0.49682(7) 0.53075(8) 0.0150(2) Uani 1 1 d .
C9 C 0.19982(12) 0.55589(7) 0.48045(8) 0.0148(2) Uani 1 1 d .
C10 C 0.25631(12) 0.56287(7) 0.41970(8) 0.0147(2) Uani 1 1 d .
C11 C 0.22727(12) 0.61948(7) 0.36818(8) 0.0160(2) Uani 1 1 d .
C12 C 0.26072(13) 0.61409(8) 0.30265(8) 0.0178(3) Uani 1 1 d .
H12 H 0.2346 0.6502 0.2661 0.021 Uiso 1 1 calc R
C13 C 0.33058(13) 0.55831(8) 0.28816(8) 0.0164(2) Uani 1 1 d .
C14 C 0.37730(12) 0.50798(7) 0.34496(8) 0.0148(2) Uani 1 1 d .
C15 C 0.47028(12) 0.45608(7) 0.34043(8) 0.0154(2) Uani 1 1 d .
C16 C 0.50116(12) 0.39911(7) 0.39284(8) 0.0156(2) Uani 1 1 d .
C17 C 0.40578(13) 0.25324(8) 0.59395(8) 0.0185(3) Uani 1 1 d .
C18 C 0.46885(17) 0.19345(8) 0.56350(10) 0.0272(3) Uani 1 1 d .
H18A H 0.4716 0.1502 0.5933 0.041 Uiso 1 1 calc R
H18B H 0.5512 0.2083 0.5658 0.041 Uiso 1 1 calc R
H18C H 0.4241 0.1836 0.5119 0.041 Uiso 1 1 calc R
C19 C 0.27817(16) 0.22831(9) 0.59084(12) 0.0301(4) Uani 1 1 d .
H19A H 0.2328 0.2190 0.5392 0.045 Uiso 1 1 calc R
H19B H 0.2372 0.2655 0.6113 0.045 Uiso 1 1 calc R
H19C H 0.2828 0.1845 0.6200 0.045 Uiso 1 1 calc R
C20 C 0.47698(17) 0.26688(9) 0.67508(9) 0.0291(3) Uani 1 1 d .
H20A H 0.4403 0.3067 0.6947 0.044 Uiso 1 1 calc R
H20B H 0.5607 0.2787 0.6777 0.044 Uiso 1 1 calc R
H20C H 0.4753 0.2239 0.7045 0.044 Uiso 1 1 calc R
N1 N 0.17610(11) 0.48815(7) 0.58451(7) 0.0176(2) Uani 1 1 d .
N2 N 0.11591(11) 0.60286(6) 0.48433(7) 0.0173(2) Uani 1 1 d .
C21 C 0.09258(13) 0.53724(8) 0.58990(8) 0.0171(3) Uani 1 1 d .
C22 C 0.03230(14) 0.53000(9) 0.64570(9) 0.0221(3) Uani 1 1 d .
H22 H 0.0509 0.4912 0.6796 0.027 Uiso 1 1 calc R
C23 C -0.05318(14) 0.57939(9) 0.65040(9) 0.0233(3) Uani 1 1 d .
H23 H -0.0934 0.5745 0.6878 0.028 Uiso 1 1 calc R
C24 C -0.08217(14) 0.63753(9) 0.60014(9) 0.0225(3) Uani 1 1 d .
H24 H -0.1408 0.6714 0.6047 0.027 Uiso 1 1 calc R
C25 C -0.02675(13) 0.64533(8) 0.54525(9) 0.0207(3) Uani 1 1 d .
H25 H -0.0475 0.6840 0.5114 0.025 Uiso 1 1 calc R
C26 C 0.06228(12) 0.59510(8) 0.53915(8) 0.0164(2) Uani 1 1 d .
N3 N 0.58573(11) 0.35126(7) 0.39109(7) 0.0178(2) Uani 1 1 d .
N4 N 0.52630(11) 0.46484(7) 0.28823(7) 0.0179(2) Uani 1 1 d .
C27 C 0.64096(13) 0.35880(8) 0.33670(8) 0.0180(3) Uani 1 1 d .
C28 C 0.73202(14) 0.30912(8) 0.33219(9) 0.0217(3) Uani 1 1 d .
H28 H 0.7540 0.2713 0.3670 0.026 Uiso 1 1 calc R
C29 C 0.78746(14) 0.31648(9) 0.27717(10) 0.0247(3) Uani 1 1 d .
H29 H 0.8484 0.2835 0.2742 0.030 Uiso 1 1 calc R
C30 C 0.75553(15) 0.37229(9) 0.22466(9) 0.0254(3) Uani 1 1 d .
H30 H 0.7942 0.3757 0.1864 0.030 Uiso 1 1 calc R
C31 C 0.66971(14) 0.42152(9) 0.22816(9) 0.0232(3) Uani 1 1 d .
H31 H 0.6497 0.4592 0.1930 0.028 Uiso 1 1 calc R
C32 C 0.61095(13) 0.41574(8) 0.28487(8) 0.0180(3) Uani 1 1 d .
C33 C 0.16038(13) 0.68521(7) 0.37738(8) 0.0163(2) Uani 1 1 d .
C34 C 0.20626(13) 0.73088(8) 0.43793(8) 0.0196(3) Uani 1 1 d .
H34 H 0.2787 0.7188 0.4746 0.024 Uiso 1 1 calc R
C35 C 0.14642(15) 0.79324(8) 0.44429(9) 0.0217(3) Uani 1 1 d .
H35 H 0.1773 0.8239 0.4856 0.026 Uiso 1 1 calc R
C36 C 0.04011(14) 0.81146(8) 0.38997(9) 0.0216(3) Uani 1 1 d .
C37 C -0.00492(14) 0.76656(8) 0.33000(9) 0.0226(3) Uani 1 1 d .
H37 H -0.0771 0.7789 0.2932 0.027 Uiso 1 1 calc R
C38 C 0.05485(14) 0.70358(8) 0.32337(8) 0.0202(3) Uani 1 1 d .
H38 H 0.0237 0.6731 0.2820 0.024 Uiso 1 1 calc R
C39 C -0.02417(18) 0.87789(9) 0.39590(11) 0.0310(4) Uani 1 1 d .
H39 H -0.0951 0.8881 0.3572 0.037 Uiso 1 1 calc R
O1 O 0.00529(17) 0.92055(7) 0.44565(9) 0.0454(4) Uani 1 1 d .
C40 C 0.34104(13) 0.55262(8) 0.21116(8) 0.0169(3) Uani 1 1 d .
C41 C 0.30489(14) 0.48946(8) 0.17081(8) 0.0205(3) Uani 1 1 d .
H41 H 0.2804 0.4497 0.1944 0.025 Uiso 1 1 calc R
C42 C 0.30424(15) 0.48408(8) 0.09752(9) 0.0229(3) Uani 1 1 d .
H42 H 0.2790 0.4410 0.0710 0.028 Uiso 1 1 calc R
C43 C 0.34086(15) 0.54218(9) 0.06227(9) 0.0231(3) Uani 1 1 d .
C44 C 0.37489(16) 0.60539(9) 0.10126(9) 0.0249(3) Uani 1 1 d .
H44 H 0.3989 0.6451 0.0774 0.030 Uiso 1 1 calc R
C45 C 0.37413(15) 0.61096(8) 0.17515(9) 0.0221(3) Uani 1 1 d .
H45 H 0.3962 0.6547 0.2010 0.027 Uiso 1 1 calc R
C46 C 0.3436(2) 0.53682(11) -0.01553(10) 0.0343(4) Uani 1 1 d .
H46 H 0.3679 0.5779 -0.0373 0.041 Uiso 1 1 calc R
O2 O 0.31722(19) 0.48406(9) -0.05360(8) 0.0511(4) Uani 1 1 d .
C47 C 0.0011(2) 0.92446(10) 0.60105(10) 0.0331(4) Uani 1 1 d .
H47A H 0.0747 0.9423 0.5897 0.040 Uiso 1 1 calc R
H47B H -0.0696 0.9403 0.5608 0.040 Uiso 1 1 calc R
Cl1 Cl 0.00470(6) 0.82977(3) 0.60430(3) 0.04402(13) Uani 1 1 d .
Cl2 Cl -0.00737(5) 0.96100(3) 0.68563(3) 0.03688(12) Uani 1 1 d .
C48 C 0.2847(3) 0.35474(14) -0.16919(12) 0.0494(6) Uani 1 1 d .
H48A H 0.3491 0.3839 -0.1359 0.059 Uiso 1 1 calc R
H48B H 0.2124 0.3580 -0.1509 0.059 Uiso 1 1 calc R
Cl3 Cl 0.33207(8) 0.26599(4) -0.16452(4) 0.0627(2) Uani 1 1 d .
Cl4 Cl 0.25041(5) 0.39028(3) -0.25852(3) 0.04073(13) Uani 1 1 d .

loop_
_atom_site_aniso_label
_atom_site_aniso_U_11
_atom_site_aniso_U_22
_atom_site_aniso_U_33
_atom_site_aniso_U_23
_atom_site_aniso_U_13
_atom_site_aniso_U_12
C1 0.0140(6) 0.0122(5) 0.0160(6) 0.0000(4) 0.0042(5) 0.0004(4)
C2 0.0147(6) 0.0130(6) 0.0148(6) 0.0001(4) 0.0037(5) 0.0009(4)
C3 0.0144(6) 0.0148(6) 0.0162(6) 0.0000(5) 0.0046(5) 0.0016(5)
C4 0.0175(6) 0.0143(6) 0.0195(6) 0.0005(5) 0.0048(5) 0.0030(5)
C5 0.0177(6) 0.0138(6) 0.0174(6) 0.0016(5) 0.0033(5) 0.0016(5)
C6 0.0208(6) 0.0155(6) 0.0169(6) 0.0012(5) 0.0066(5) 0.0021(5)
C7 0.0164(6) 0.0125(6) 0.0160(6) -0.0002(4) 0.0053(5) 0.0012(5)
C8 0.0168(6) 0.0131(6) 0.0154(6) -0.0004(4) 0.0050(5) 0.0002(5)
C9 0.0156(6) 0.0135(6) 0.0156(6) -0.0011(4) 0.0047(5) 0.0001(5)
C10 0.0151(6) 0.0134(6) 0.0158(6) 0.0001(4) 0.0049(5) 0.0009(5)
C11 0.0165(6) 0.0138(6) 0.0182(6) 0.0002(5) 0.0055(5) 0.0022(5)
C12 0.0205(6) 0.0154(6) 0.0179(6) 0.0028(5) 0.0062(5) 0.0031(5)
C13 0.0178(6) 0.0159(6) 0.0161(6) 0.0000(5) 0.0058(5) 0.0007(5)
C14 0.0146(6) 0.0141(6) 0.0159(6) -0.0003(5) 0.0048(5) 0.0011(5)
C15 0.0145(6) 0.0159(6) 0.0161(6) -0.0010(5) 0.0050(5) 0.0014(5)
C16 0.0154(6) 0.0143(6) 0.0172(6) -0.0009(5) 0.0048(5) 0.0013(5)
C17 0.0209(6) 0.0146(6) 0.0203(6) 0.0032(5) 0.0061(5) 0.0019(5)
C18 0.0357(9) 0.0163(7) 0.0327(8) 0.0045(6) 0.0149(7) 0.0068(6)
C19 0.0246(8) 0.0202(7) 0.0469(10) 0.0064(7) 0.0124(7) -0.0007(6)
C20 0.0371(9) 0.0241(8) 0.0220(8) 0.0049(6) 0.0015(7) 0.0033(7)
N1 0.0203(6) 0.0158(5) 0.0181(6) 0.0003(4) 0.0079(4) 0.0014(4)
N2 0.0177(5) 0.0159(5) 0.0193(6) 0.0001(4) 0.0069(4) 0.0025(4)
C21 0.0175(6) 0.0163(6) 0.0185(6) -0.0023(5) 0.0069(5) -0.0004(5)
C22 0.0245(7) 0.0232(7) 0.0216(7) 0.0000(5) 0.0112(6) 0.0009(6)
C23 0.0218(7) 0.0281(8) 0.0234(7) -0.0033(6) 0.0117(6) 0.0007(6)
C24 0.0189(6) 0.0242(7) 0.0255(7) -0.0043(6) 0.0081(6) 0.0028(5)
C25 0.0188(6) 0.0202(7) 0.0238(7) -0.0014(5) 0.0074(5) 0.0036(5)
C26 0.0157(6) 0.0159(6) 0.0181(6) -0.0018(5) 0.0056(5) 0.0006(5)
N3 0.0166(5) 0.0163(5) 0.0209(6) -0.0014(4) 0.0058(4) 0.0023(4)
N4 0.0166(5) 0.0203(6) 0.0178(6) -0.0006(4) 0.0067(4) 0.0016(4)
C27 0.0158(6) 0.0180(6) 0.0207(7) -0.0049(5) 0.0056(5) 0.0001(5)
C28 0.0193(6) 0.0194(7) 0.0269(7) -0.0054(5) 0.0072(6) 0.0027(5)
C29 0.0197(7) 0.0258(7) 0.0303(8) -0.0098(6) 0.0099(6) 0.0023(6)
C30 0.0224(7) 0.0318(8) 0.0253(8) -0.0069(6) 0.0121(6) 0.0003(6)
C31 0.0226(7) 0.0276(8) 0.0218(7) -0.0020(6) 0.0101(6) 0.0007(6)
C32 0.0162(6) 0.0194(6) 0.0191(6) -0.0036(5) 0.0061(5) -0.0005(5)
C33 0.0183(6) 0.0139(6) 0.0185(6) 0.0022(5) 0.0082(5) 0.0023(5)
C34 0.0192(6) 0.0182(6) 0.0212(7) 0.0001(5) 0.0054(5) 0.0010(5)
C35 0.0268(7) 0.0167(6) 0.0235(7) -0.0025(5) 0.0103(6) -0.0009(5)
C36 0.0262(7) 0.0154(6) 0.0276(7) 0.0043(5) 0.0149(6) 0.0048(5)
C37 0.0212(7) 0.0213(7) 0.0257(7) 0.0047(6) 0.0074(6) 0.0059(5)
C38 0.0217(7) 0.0190(6) 0.0197(7) 0.0002(5) 0.0056(5) 0.0028(5)
C39 0.0410(10) 0.0210(7) 0.0372(9) 0.0064(7) 0.0210(8) 0.0118(7)
O1 0.0823(12) 0.0222(6) 0.0385(8) 0.0025(5) 0.0280(8) 0.0183(7)
C40 0.0175(6) 0.0171(6) 0.0164(6) 0.0001(5) 0.0054(5) 0.0027(5)
C41 0.0242(7) 0.0176(6) 0.0201(7) 0.0001(5) 0.0068(5) -0.0019(5)
C42 0.0280(7) 0.0200(7) 0.0203(7) -0.0031(5) 0.0059(6) 0.0004(6)
C43 0.0286(8) 0.0247(7) 0.0170(7) -0.0004(5) 0.0082(6) 0.0014(6)
C44 0.0340(8) 0.0232(7) 0.0191(7) 0.0015(6) 0.0100(6) -0.0036(6)
C45 0.0308(8) 0.0178(7) 0.0189(7) -0.0004(5) 0.0088(6) -0.0013(6)
C46 0.0490(11) 0.0362(10) 0.0203(8) -0.0018(7) 0.0138(7) -0.0026(8)
O2 0.0847(13) 0.0452(9) 0.0267(7) -0.0127(6) 0.0212(8) -0.0074(8)
C47 0.0505(11) 0.0249(8) 0.0266(8) -0.0015(6) 0.0152(8) -0.0023(7)
Cl1 0.0660(4) 0.0250(2) 0.0431(3) 0.00033(18) 0.0187(2) 0.0025(2)
Cl2 0.0556(3) 0.0326(2) 0.0270(2) -0.00127(16) 0.0191(2) -0.0022(2)
C48 0.0663(15) 0.0526(13) 0.0294(10) 0.0020(9) 0.0134(10) 0.0208(12)
Cl3 0.0925(5) 0.0463(3) 0.0497(3) 0.0201(3) 0.0208(3) 0.0210(3)
Cl4 0.0555(3) 0.0363(2) 0.0356(2) 0.00773(19) 0.0213(2) 0.0138(2)

loop_
_atom_type_symbol
_atom_type_description
_atom_type_scat_dispersion_real
_atom_type_scat_dispersion_imag
_atom_type_scat_source
C C 0.0033 0.0016 'International Tables Vol C Tables 4.2.6.8 and 6.1.1.4'
H H 0.0000 0.0000 'International Tables Vol C Tables 4.2.6.8 and 6.1.1.4'
N N 0.0061 0.0033 'International Tables Vol C Tables 4.2.6.8 and 6.1.1.4'
O O 0.0106 0.0060 'International Tables Vol C Tables 4.2.6.8 and 6.1.1.4'
Cl Cl 0.1484 0.1585 'International Tables Vol C Tables 4.2.6.8 and 6.1.1.4'

loop_
_geom_angle_atom_site_label_1
_geom_angle_atom_site_label_2
_geom_angle_atom_site_label_3
_geom_angle
C10 C1 C14 120.37(12)
C10 C1 C2 119.86(12)
C14 C1 C2 119.63(12)
C3 C2 C7 117.50(12)
C3 C2 C1 120.85(12)
C7 C2 C1 121.49(12)
C4 C3 C2 120.77(13)
C4 C3 C16 119.83(12)
C2 C3 C16 119.39(12)
C5 C4 C3 121.73(13)
C4 C5 C6 117.48(13)
C4 C5 C17 122.46(12)
C6 C5 C17 120.04(13)
C5 C6 C7 121.86(13)
C6 C7 C2 120.37(12)
C6 C7 C8 119.92(12)
C2 C7 C8 119.38(12)
N1 C8 C9 121.63(12)
N1 C8 C7 118.66(12)
C9 C8 C7 119.60(12)
N2 C9 C8 121.02(12)
N2 C9 C10 118.28(12)
C8 C9 C10 120.55(12)
C11 C10 C1 118.99(12)
C11 C10 C9 121.82(12)
C1 C10 C9 118.98(12)
C12 C11 C10 118.69(12)
C12 C11 C33 116.34(12)
C10 C11 C33 124.96(12)
C13 C12 C11 123.12(13)
C12 C13 C14 118.19(13)
C12 C13 C40 116.94(12)
C14 C13 C40 124.62(12)
C13 C14 C1 119.30(12)
C13 C14 C15 121.91(12)
C1 C14 C15 118.78(12)
N4 C15 C16 121.50(12)
N4 C15 C14 118.46(12)
C16 C15 C14 120.01(12)
N3 C16 C15 121.92(13)
N3 C16 C3 118.35(12)
C15 C16 C3 119.73(12)
C19 C17 C18 108.42(13)
C19 C17 C5 109.54(12)
C18 C17 C5 112.24(12)
C19 C17 C20 109.25(14)
C18 C17 C20 108.30(13)
C5 C17 C20 109.04(12)
C8 N1 C21 117.46(12)
C9 N2 C26 117.98(12)
N1 C21 C22 119.79(13)
N1 C21 C26 120.88(13)
C22 C21 C26 119.31(13)
C23 C22 C21 119.58(14)
C22 C23 C24 120.92(14)
C25 C24 C23 120.78(14)
C24 C25 C26 119.52(14)
N2 C26 C21 120.98(12)
N2 C26 C25 119.14(13)
C21 C26 C25 119.88(13)
C16 N3 C27 116.84(13)
C15 N4 C32 117.22(13)
N3 C27 C32 121.30(13)
N3 C27 C28 119.22(14)
C32 C27 C28 119.47(13)
C29 C28 C27 119.29(15)
C28 C29 C30 121.11(14)
C31 C30 C29 121.02(15)
C30 C31 C32 119.34(15)
N4 C32 C31 119.08(14)
N4 C32 C27 121.17(13)
C31 C32 C27 119.75(13)
C38 C33 C34 119.62(13)
C38 C33 C11 119.74(13)
C34 C33 C11 120.54(13)
C35 C34 C33 120.15(14)
C34 C35 C36 120.08(14)
C37 C36 C35 119.79(14)
C37 C36 C39 119.59(16)
C35 C36 C39 120.62(16)
C36 C37 C38 120.39(15)
C37 C38 C33 119.96(14)
O1 C39 C36 125.62(19)
C45 C40 C41 118.62(13)
C45 C40 C13 121.56(13)
C41 C40 C13 119.49(13)
C42 C41 C40 121.23(14)
C41 C42 C43 119.87(14)
C44 C43 C42 119.43(14)
C44 C43 C46 119.94(15)
C42 C43 C46 120.63(15)
C43 C44 C45 120.57(15)
C40 C45 C44 120.24(14)
O2 C46 C43 124.82(18)
Cl2 C47 Cl1 111.38(10)
Cl3 C48 Cl4 113.29(13)

loop_
_geom_bond_atom_site_label_1
_geom_bond_atom_site_label_2
_geom_bond_distance
C1 C10 1.4211(18)
C1 C14 1.4218(19)
C1 C2 1.4576(19)
C2 C3 1.4099(18)
C2 C7 1.4102(19)
C3 C4 1.3999(19)
C3 C16 1.4557(19)
C4 C5 1.387(2)
C5 C6 1.3986(19)
C5 C17 1.535(2)
C6 C7 1.3992(19)
C7 C8 1.4615(18)
C8 N1 1.3276(18)
C8 C9 1.4329(19)
C9 N2 1.3261(18)
C9 C10 1.4709(19)
C10 C11 1.4115(19)
C11 C12 1.3938(19)
C11 C33 1.4893(19)
C12 C13 1.3930(19)
C13 C14 1.4130(19)
C13 C40 1.4892(19)
C14 C15 1.4686(18)
C15 N4 1.3281(18)
C15 C16 1.4280(19)
C16 N3 1.3329(18)
C17 C19 1.531(2)
C17 C18 1.532(2)
C17 C20 1.537(2)
N1 C21 1.3569(18)
N2 C26 1.3505(18)
C21 C22 1.418(2)
C21 C26 1.421(2)
C22 C23 1.374(2)
C23 C24 1.419(2)
C24 C25 1.366(2)
C25 C26 1.4220(19)
N3 C27 1.3554(19)
N4 C32 1.3567(18)
C27 C32 1.420(2)
C27 C28 1.425(2)
C28 C29 1.367(2)
C29 C30 1.414(3)
C30 C31 1.369(2)
C31 C32 1.419(2)
C33 C38 1.393(2)
C33 C34 1.403(2)
C34 C35 1.380(2)
C35 C36 1.401(2)
C36 C37 1.385(2)
C36 C39 1.469(2)
C37 C38 1.390(2)
C39 O1 1.204(2)
C40 C45 1.394(2)
C40 C41 1.404(2)
C41 C42 1.379(2)
C42 C43 1.400(2)
C43 C44 1.390(2)
C43 C46 1.475(2)
C44 C45 1.395(2)
C46 O2 1.208(2)
C47 Cl2 1.7583(19)
C47 Cl1 1.7754(19)
C48 Cl3 1.745(2)
C48 Cl4 1.745(2)

loop_
_geom_hbond_atom_site_label_D
_geom_hbond_atom_site_label_H
_geom_hbond_atom_site_label_A
_geom_hbond_distance_DH
_geom_hbond_distance_HA
_geom_hbond_distance_DA
_geom_hbond_angle_DHA
C47 H47B O1 0.99 2.57 2.935(2) 101.5
C48 H48A O2 0.99 2.52 3.205(3) 125.7

loop_
_geom_torsion_atom_site_label_1
_geom_torsion_atom_site_label_2
_geom_torsion_atom_site_label_3
_geom_torsion_atom_site_label_4
_geom_torsion
C10 C1 C2 C3 178.70(13)
C14 C1 C2 C3 3.0(2)
C10 C1 C2 C7 3.4(2)
C14 C1 C2 C7 -172.28(13)
C7 C2 C3 C4 4.5(2)
C1 C2 C3 C4 -170.96(13)
C7 C2 C3 C16 -176.61(12)
C1 C2 C3 C16 7.9(2)
C2 C3 C4 C5 -0.9(2)
C16 C3 C4 C5 -179.75(13)
C3 C4 C5 C6 -3.9(2)
C3 C4 C5 C17 174.70(13)
C4 C5 C6 C7 5.0(2)
C17 C5 C6 C7 -173.60(13)
C5 C6 C7 C2 -1.4(2)
C5 C6 C7 C8 171.99(13)
C3 C2 C7 C6 -3.4(2)
C1 C2 C7 C6 172.05(13)
C3 C2 C7 C8 -176.80(12)
C1 C2 C7 C8 -1.4(2)
C6 C7 C8 N1 3.3(2)
C2 C7 C8 N1 176.75(13)
C6 C7 C8 C9 -172.92(13)
C2 C7 C8 C9 0.5(2)
N1 C8 C9 N2 -2.3(2)
C7 C8 C9 N2 173.79(13)
N1 C8 C9 C10 -177.79(13)
C7 C8 C9 C10 -1.7(2)
C14 C1 C10 C11 -3.7(2)
C2 C1 C10 C11 -179.31(12)
C14 C1 C10 C9 171.20(12)
C2 C1 C10 C9 -4.46(19)
N2 C9 C10 C11 2.8(2)
C8 C9 C10 C11 178.37(13)
N2 C9 C10 C1 -171.91(13)
C8 C9 C10 C1 3.67(19)
C1 C10 C11 C12 9.9(2)
C9 C10 C11 C12 -164.79(13)
C1 C10 C11 C33 -171.40(13)
C9 C10 C11 C33 13.9(2)
C10 C11 C12 C13 -5.7(2)
C33 C11 C12 C13 175.51(14)
C11 C12 C13 C14 -5.0(2)
C11 C12 C13 C40 169.52(14)
C12 C13 C14 C1 11.3(2)
C40 C13 C14 C1 -162.82(13)
C12 C13 C14 C15 -167.79(13)
C40 C13 C14 C15 18.1(2)
C10 C1 C14 C13 -7.1(2)
C2 C1 C14 C13 168.59(13)
C10 C1 C14 C15 172.04(12)
C2 C1 C14 C15 -12.30(19)
C13 C14 C15 N4 11.9(2)
C1 C14 C15 N4 -167.23(13)
C13 C14 C15 C16 -170.04(13)
C1 C14 C15 C16 10.87(19)
N4 C15 C16 N3 -1.4(2)
C14 C15 C16 N3 -179.40(13)
N4 C15 C16 C3 177.97(13)
C14 C15 C16 C3 -0.1(2)
C4 C3 C16 N3 -11.1(2)
C2 C3 C16 N3 170.05(13)
C4 C3 C16 C15 169.59(13)
C2 C3 C16 C15 -9.3(2)
C4 C5 C17 C19 -126.98(16)
C6 C5 C17 C19 51.55(19)
C4 C5 C17 C18 -6.5(2)
C6 C5 C17 C18 172.03(14)
C4 C5 C17 C20 113.50(16)
C6 C5 C17 C20 -67.97(18)
C9 C8 N1 C21 0.5(2)
C7 C8 N1 C21 -175.69(13)
C8 C9 N2 C26 2.8(2)
C10 C9 N2 C26 178.39(12)
C8 N1 C21 C22 179.13(13)
C8 N1 C21 C26 0.7(2)
N1 C21 C22 C23 -179.26(14)
C26 C21 C22 C23 -0.8(2)
C21 C22 C23 C24 0.1(2)
C22 C23 C24 C25 0.8(2)
C23 C24 C25 C26 -0.9(2)
C9 N2 C26 C21 -1.7(2)
C9 N2 C26 C25 179.08(13)
N1 C21 C26 N2 -0.1(2)
C22 C21 C26 N2 -178.57(14)
N1 C21 C26 C25 179.11(14)
C22 C21 C26 C25 0.7(2)
C24 C25 C26 N2 179.44(14)
C24 C25 C26 C21 0.2(2)
C15 C16 N3 C27 -0.4(2)
C3 C16 N3 C27 -179.77(12)
C16 C15 N4 C32 2.5(2)
C14 C15 N4 C32 -179.39(12)
C16 N3 C27 C32 0.9(2)
C16 N3 C27 C28 -179.96(13)
N3 C27 C28 C29 179.73(14)
C32 C27 C28 C29 -1.1(2)
C27 C28 C29 C30 -0.3(2)
C28 C29 C30 C31 1.3(3)
C29 C30 C31 C32 -0.8(2)
C15 N4 C32 C31 177.60(13)
C15 N4 C32 C27 -2.1(2)
C30 C31 C32 N4 179.75(15)
C30 C31 C32 C27 -0.6(2)
N3 C27 C32 N4 0.3(2)
C28 C27 C32 N4 -178.78(13)
N3 C27 C32 C31 -179.32(14)
C28 C27 C32 C31 1.6(2)
C12 C11 C33 C38 55.27(19)
C10 C11 C33 C38 -123.44(16)
C12 C11 C33 C34 -121.21(15)
C10 C11 C33 C34 60.1(2)
C38 C33 C34 C35 0.7(2)
C11 C33 C34 C35 177.16(13)
C33 C34 C35 C36 -0.5(2)
C34 C35 C36 C37 0.2(2)
C34 C35 C36 C39 -179.71(15)
C35 C36 C37 C38 -0.1(2)
C39 C36 C37 C38 179.84(15)
C36 C37 C38 C33 0.3(2)
C34 C33 C38 C37 -0.5(2)
C11 C33 C38 C37 -177.06(14)
C37 C36 C39 O1 179.10(18)
C35 C36 C39 O1 -1.0(3)
C12 C13 C40 C45 51.0(2)
C14 C13 C40 C45 -134.79(16)
C12 C13 C40 C41 -122.25(15)
C14 C13 C40 C41 51.9(2)
C45 C40 C41 C42 1.4(2)
C13 C40 C41 C42 174.86(14)
C40 C41 C42 C43 0.4(2)
C41 C42 C43 C44 -1.5(3)
C41 C42 C43 C46 178.49(16)
C42 C43 C44 C45 0.8(3)
C46 C43 C44 C45 -179.23(17)
C41 C40 C45 C44 -2.1(2)
C13 C40 C45 C44 -175.45(15)
C43 C44 C45 C40 1.1(3)
C44 C43 C46 O2 179.0(2)
C42 C43 C46 O2 -1.0(3)
